data_4001074
loop_
_publ_author_name
'Achary, S. Nagabhusan'
'Sali, Sanjay K.'
'Kulkarni, Narendra K.'
'Krishna, P. Siva Ram'
'Shinde, Anil B.'
'Tyagi, Avesh K.'

_publ_section_title
;
 Intercalation/Deintercalation of Oxygen: A Sequential Evolution of Phases
 in Ce2O3/CeO2&#x2212;ZrO2Pyrochlores
;
_journal_issue 24
_journal_name_full 'Chemistry of Materials'
_journal_page_first 5848
_journal_paper_doi 10.1021/cm902450q
_journal_volume 21
_journal_year 2009
_chemical_compound_source Synthetic
_chemical_formula_moiety 'Ce2 Zr2 O8'
_chemical_formula_structural 'Ce2 Zr2 O8'
_chemical_formula_sum 'Ce O4 Zr'
_chemical_formula_weight 295.34
_chemical_name_common 'Cerium zirconate'
_chemical_name_systematic ' ?'
_space_group_IT_number 198
_symmetry_cell_setting cubic
_symmetry_space_group_name_Hall 'P 2ac 2ab 3'
_symmetry_space_group_name_H-M 'P 21 3'
_audit_creation_date 2009-05-07T23:46
_audit_creation_method 'from EXP file using GSAS2CIF'
_audit_update_record ' 2009-05-07T23:46  Initial CIF as created by GSAS2CIF'
_cell_angle_alpha 90.0
_cell_angle_beta 90.0
_cell_angle_gamma 90.0
_cell_formula_units_Z 16
_cell_length_a 10.54431(19)
_cell_length_b 10.54431
_cell_length_c 10.54431
_cell_volume 1172.34(2)
_computing_molecular_graphics ATOMS62
_computing_publication_material GSAS
_computing_structure_refinement GSAS
_diffrn_ambient_temperature 298
_diffrn_detector_type PSD
_diffrn_measurement_device_type Diffractometer
_diffrn_radiation_probe neutron
_diffrn_radiation_wavelength 1.249
_diffrn_source Reactor
_exptl_absorpt_correction_T_max 1.00000
_exptl_absorpt_correction_T_min 1.00000
_exptl_absorpt_process_details
;   GSAS Absorption/surface roughness correction: function number 0
 No correction is applied.
;
_exptl_crystal_density_diffrn 6.69
_pd_block_id 2009-05-07T23:46|CEZR2O8|SNA|Dhruva
_pd_calc_method 'Rietveld Refinement'
_pd_char_colour Yellow
_pd_instr_location ' Dhruva Reseach Reactor, Bhabha Atomic Research Centre'
_pd_meas_2theta_range_inc 0.05
_pd_meas_2theta_range_max 138.6
_pd_meas_2theta_range_min 6.0
_pd_meas_number_of_points 2653
_pd_meas_scan_method Step
_pd_phase_name 'from F:/Ce2Zr2o7/Sali-2/80/ND/GSAS/P23/GS1/k-ce2zr2o8.cif'
_pd_proc_2theta_range_inc 0.05
_pd_proc_2theta_range_max 137.9814
_pd_proc_2theta_range_min 5.3814
_pd_proc_info_datetime 2009-05-07T23:46:27
_pd_proc_info_excluded_regions ' ?'
_pd_proc_ls_background_function
;   GSAS Background function number 1 with 16 terms.
 Shifted Chebyshev function of 1st kind
      1:    515.503     2:    18.9788     3:   -1.57026     4:    58.9761    
      5:    11.6490     6:   -3.50626     7:   -3.97304     8:   -22.1941    
      9:  -0.283734    10:    3.29044    11:   -12.2766    12:    1.70806    
     13:   -8.84353    14:   -14.7730    15:    3.03730    16:    6.64600    
;
_pd_proc_ls_peak_cutoff 0.00800
_pd_proc_ls_profile_function
;
 CW Profile function number 2 with  18 terms
 Profile coefficients for Simpson's rule integration of pseudovoigt function
 C.J. Howard (1982). J. Appl. Cryst.,15,615-620.
 P. Thompson, D.E. Cox & J.B. Hastings (1987). J. Appl. Cryst.,20,79-83.
 Peak tails are ignored  where the intensity is below 0.0080 times the peak
   Aniso. broadening axis   0.0   0.0   1.0
;
_pd_proc_ls_prof_R_factor 0.0500
_pd_proc_ls_prof_wR_expected 0.0336
_pd_proc_ls_prof_wR_factor 0.0664
_pd_proc_number_of_points 2653
_pd_spec_mounting ' ?'
_refine_ls_goodness_of_fit_all 1.99
_refine_ls_matrix_type full
_refine_ls_number_parameters 27
_refine_ls_number_restraints 0
_refine_ls_R_Fsqd_factor 0.05191
_refine_ls_shift/su_max 0.03
_refine_ls_shift/su_mean 0.01
_reflns_d_resolution_high 0.670
_reflns_d_resolution_low 7.456
_reflns_limit_h_max 16
_reflns_limit_h_min 1
_reflns_limit_k_max 11
_reflns_limit_k_min 0
_reflns_limit_l_max 10
_reflns_limit_l_min 0
_reflns_number_total 781
_cod_data_source_file cm902450q_si_003.cif
_cod_data_source_block CEZR2O8_publ
_cod_depositor_comments
;
The following automatic conversions were performed:

'_geom_bond_publ_flag' value 'N' changed to 'n' according to
/home/saulius/struct/CIF-dictionaries/cif_core.dic dictionary named
'cif_core.dic' version 2.4.2 from 2011-04-26 (104
times).

'_geom_angle_publ_flag' value 'N' changed to 'n' according
to /home/saulius/struct/CIF-dictionaries/cif_core.dic dictionary
named 'cif_core.dic' version 2.4.2 from 2011-04-26 (214 times).

Automatic conversion script
Id: cif_fix_values 1715 2011-07-08 13:25:40Z adriana 
;
_cod_original_cell_volume 1172.34(6)
_cod_database_code 4001074
_gsas_exptl_extinct_corr_t_min 1.00000
_gsas_exptl_extinct_corr_t_max 1.00000

loop_
_symmetry_equiv_pos_site_id
_symmetry_equiv_pos_as_xyz
1 +x,+y,+z
2 +z,+x,+y
3 +y,+z,+x
4 +x+1/2,-y+1/2,-z
5 -z,+x+1/2,-y+1/2
6 -y+1/2,-z,+x+1/2
7 -z+1/2,-x,+y+1/2
8 +y+1/2,-z+1/2,-x
9 -y,+z+1/2,-x+1/2
10 -x+1/2,-y,+z+1/2
11 +z+1/2,-x+1/2,-y
12 -x,+y+1/2,-z+1/2

loop_
_atom_site_type_symbol
_atom_site_label
_atom_site_fract_x
_atom_site_fract_y
_atom_site_fract_z
_atom_site_occupancy
_atom_site_thermal_displace_type
_atom_site_U_iso_or_equiv
_atom_site_symmetry_multiplicity
Ce Ce1 0.1347(15) 0.1347(15) 0.1347(15) 1.0 Uiso 0.00026 4
Ce Ce2 0.1359(13) 0.3658(16) 0.3684(15) 1.0 Uiso 0.00026 12
Zr Zr1 0.6287(11) 0.6287(11) 0.6287(11) 1.0 Uiso 0.00026 4
Zr Zr2 0.6232(10) 0.8729(12) 0.8656(8) 1.0 Uiso 0.00026 12
O- O1 -0.0002(16) -0.0002(16) -0.0002(16) 1.0 Uiso 0.00083(16) 4
O- O2 0.2553(11) 0.2553(11) 0.2553(11) 1.0 Uiso 0.00083(16) 4
O- O3 0.5051(12) 0.5051(12) 0.5051(12) 1.0 Uiso 0.00083(16) 4
O- O4 0.7369(8) 0.7369(8) 0.7369(8) 1.0 Uiso 0.00083(16) 4
O- O5 0.2511(11) 0.2607(11) -0.0129(7) 1.0 Uiso 0.00083(16) 12
O- O6 0.2539(12) 0.2329(10) 0.5399(7) 1.0 Uiso 0.00083(16) 12
O- O7 -0.0062(11) -0.0053(9) 0.2488(11) 1.0 Uiso 0.00083(16) 12
O- O8 -0.0044(12) 0.0000(15) 0.7645(7) 1.0 Uiso 0.00083(16) 12

loop_
_atom_type_symbol
_atom_type_number_in_cell
_atom_type_scat_length_neutron
_atom_type_scat_source
Ce+4 16.0 0.4840 International_Tables_Vol_C
Zr+4 16.0 0.7160 International_Tables_Vol_C
O-2 64.0 0.5805 International_Tables_Vol_C

loop_
_geom_angle_atom_site_label_1
_geom_angle_atom_site_label_2
_geom_angle_atom_site_label_3
_geom_angle
_geom_angle_site_symmetry_1
_geom_angle_site_symmetry_3
_geom_angle_publ_flag
Ce2 Ce1 Ce2 59.7(7) 1_555 2_555 n
Ce2 Ce1 Ce2 59.7(7) 1_555 3_555 n
Ce2 Ce1 O1 144.9(4) 1_555 1_555 n
Ce2 Ce1 O2 35.1(4) 1_555 1_555 n
Ce2 Ce1 O5 94.0(8) 1_555 1_555 n
Ce2 Ce1 O5 40.95(35) 1_555 2_555 n
Ce2 Ce1 O5 95.2(8) 1_555 3_555 n
Ce2 Ce1 O7 94.5(5) 1_555 1_555 n
Ce2 Ce1 O7 149.9(10) 1_555 2_555 n
Ce2 Ce1 O7 95.1(5) 1_555 3_555 n
Ce2 Ce1 Ce2 59.7(7) 2_555 3_555 n
Ce2 Ce1 O1 144.9(4) 2_555 1_555 n
Ce2 Ce1 O2 35.1(4) 2_555 1_555 n
Ce2 Ce1 O5 95.2(8) 2_555 1_555 n
Ce2 Ce1 O5 94.0(8) 2_555 2_555 n
Ce2 Ce1 O5 40.95(35) 2_555 3_555 n
Ce2 Ce1 O7 95.1(5) 2_555 1_555 n
Ce2 Ce1 O7 94.5(5) 2_555 2_555 n
Ce2 Ce1 O7 149.9(10) 2_555 3_555 n
Ce2 Ce1 O1 144.9(4) 3_555 1_555 n
Ce2 Ce1 O2 35.1(4) 3_555 1_555 n
Ce2 Ce1 O5 40.95(35) 3_555 1_555 n
Ce2 Ce1 O5 95.2(8) 3_555 2_555 n
Ce2 Ce1 O5 94.0(8) 3_555 3_555 n
Ce2 Ce1 O7 149.9(10) 3_555 1_555 n
Ce2 Ce1 O7 95.1(5) 3_555 2_555 n
Ce2 Ce1 O7 94.5(5) 3_555 3_555 n
O1 Ce1 O2 179.9604 1_555 1_555 n
O1 Ce1 O5 104.0(6) 1_555 1_555 n
O1 Ce1 O5 104.0(6) 1_555 2_555 n
O1 Ce1 O5 104.0(6) 1_555 3_555 n
O1 Ce1 O7 65.1(6) 1_555 1_555 n
O1 Ce1 O7 65.1(6) 1_555 2_555 n
O1 Ce1 O7 65.1(6) 1_555 3_555 n
O2 Ce1 O5 76.0(6) 1_555 1_555 n
O2 Ce1 O5 76.0(6) 1_555 2_555 n
O2 Ce1 O5 76.0(6) 1_555 3_555 n
O2 Ce1 O7 114.9(6) 1_555 1_555 n
O2 Ce1 O7 114.9(6) 1_555 2_555 n
O2 Ce1 O7 114.9(6) 1_555 3_555 n
O5 Ce1 O5 114.3(5) 1_555 2_555 n
O5 Ce1 O5 114.3(5) 1_555 3_555 n
O5 Ce1 O7 169.0(12) 1_555 1_555 n
O5 Ce1 O7 71.80(35) 1_555 2_555 n
O5 Ce1 O7 68.65(31) 1_555 3_555 n
O5 Ce1 O5 114.3(5) 2_555 3_555 n
O5 Ce1 O7 68.65(31) 2_555 1_555 n
O5 Ce1 O7 169.0(12) 2_555 2_555 n
O5 Ce1 O7 71.80(35) 2_555 3_555 n
O5 Ce1 O7 71.80(35) 3_555 1_555 n
O5 Ce1 O7 68.65(31) 3_555 2_555 n
O5 Ce1 O7 169.0(12) 3_555 3_555 n
O7 Ce1 O7 103.6(7) 1_555 2_555 n
O7 Ce1 O7 103.6(7) 1_555 3_555 n
O7 Ce1 O7 103.6(7) 2_555 3_555 n
Ce1 Ce2 Ce2 60.16(35) 1_555 2_555 n
Ce1 Ce2 Ce2 60.16(35) 1_555 3_555 n
Ce1 Ce2 O1 144.0(8) 1_555 5_555 n
Ce1 Ce2 O2 37.3(6) 1_555 1_555 n
Ce1 Ce2 O5 43.24(30) 1_555 2_555 n
Ce1 Ce2 O6 96.7(5) 1_555 1_555 n
Ce1 Ce2 O6 100.4(6) 1_555 3_555 n
Ce1 Ce2 O7 91.8(5) 1_555 12_555 n
Ce1 Ce2 O8 151.9(7) 1_555 5_655 n
Ce1 Ce2 O8 96.6(6) 1_555 9_545 n
Ce2 Ce2 Ce2 60.0000(4) 2_555 3_555 n
Ce2 Ce2 O1 145.8(10) 2_555 5_555 n
Ce2 Ce2 O2 34.39(32) 2_555 1_555 n
Ce2 Ce2 O5 96.4(4) 2_555 2_555 n
Ce2 Ce2 O6 44.5(5) 2_555 1_555 n
Ce2 Ce2 O6 103.2(6) 2_555 3_555 n
Ce2 Ce2 O7 146.9(8) 2_555 12_555 n
Ce2 Ce2 O8 95.9(4) 2_555 5_655 n
Ce2 Ce2 O8 97.0(9) 2_555 9_545 n
Ce2 Ce2 O1 144.2(10) 3_555 5_555 n
Ce2 Ce2 O2 34.39(32) 3_555 1_555 n
Ce2 Ce2 O5 97.7(4) 3_555 2_555 n
Ce2 Ce2 O6 99.3(4) 3_555 1_555 n
Ce2 Ce2 O6 48.9(6) 3_555 3_555 n
Ce2 Ce2 O7 91.8(10) 3_555 12_555 n
Ce2 Ce2 O8 96.1(5) 3_555 5_655 n
Ce2 Ce2 O8 152.7(7) 3_555 9_545 n
O1 Ce2 O2 178.5(11) 5_555 1_555 n
O1 Ce2 O5 100.8(7) 5_555 2_555 n
O1 Ce2 O6 101.3(9) 5_555 1_555 n
O1 Ce2 O6 95.3(6) 5_555 3_555 n
O1 Ce2 O7 67.3(7) 5_555 12_555 n
O1 Ce2 O8 64.2(5) 5_555 5_655 n
O1 Ce2 O8 63.1(5) 5_555 9_545 n
O2 Ce2 O5 80.5(7) 1_555 2_555 n
O2 Ce2 O6 78.9(5) 1_555 1_555 n
O2 Ce2 O6 83.3(7) 1_555 3_555 n
O2 Ce2 O7 112.5(9) 1_555 12_555 n
O2 Ce2 O8 114.6(8) 1_555 5_655 n
O2 Ce2 O8 118.3(8) 1_555 9_545 n
O5 Ce2 O6 112.9(8) 2_555 1_555 n
O5 Ce2 O6 116.3(8) 2_555 3_555 n
O5 Ce2 O7 68.6(5) 2_555 12_555 n
O5 Ce2 O8 164.8(6) 2_555 5_655 n
O5 Ce2 O8 68.6(6) 2_555 9_545 n
O6 Ce2 O6 123.5(9) 1_555 3_555 n
O6 Ce2 O7 168.3(7) 1_555 12_555 n
O6 Ce2 O8 70.8(6) 1_555 5_655 n
O6 Ce2 O8 67.3(7) 1_555 9_545 n
O6 Ce2 O7 62.2(7) 3_555 12_555 n
O6 Ce2 O8 69.1(7) 3_555 5_655 n
O6 Ce2 O8 158.2(6) 3_555 9_545 n
O7 Ce2 O8 104.8(8) 12_555 5_655 n
O7 Ce2 O8 103.9(7) 12_555 9_545 n
O8 Ce2 O8 101.1(8) 5_655 9_545 n
O3 Zr1 O4 180.0 1_555 1_555 n
O3 Zr1 O5 111.7(6) 1_555 7_565 n
O3 Zr1 O5 111.7(6) 1_555 8_556 n
O3 Zr1 O5 111.7(6) 1_555 12_655 n
O3 Zr1 O7 69.1(6) 1_555 4_556 n
O3 Zr1 O7 69.1(6) 1_555 5_655 n
O3 Zr1 O7 69.1(6) 1_555 6_565 n
O4 Zr1 O5 68.3(6) 1_555 7_565 n
O4 Zr1 O5 68.3(6) 1_555 8_556 n
O4 Zr1 O5 68.3(6) 1_555 12_655 n
O4 Zr1 O7 110.9(6) 1_555 4_556 n
O4 Zr1 O7 110.9(6) 1_555 5_655 n
O4 Zr1 O7 110.9(6) 1_555 6_565 n
O5 Zr1 O5 107.1(6) 7_565 8_556 n
O5 Zr1 O5 107.1(6) 7_565 12_655 n
O5 Zr1 O7 68.76(34) 7_565 4_556 n
O5 Zr1 O7 175.5(4) 7_565 5_655 n
O5 Zr1 O7 76.15(32) 7_565 6_565 n
O5 Zr1 O5 107.1(6) 8_556 12_655 n
O5 Zr1 O7 76.15(32) 8_556 4_556 n
O5 Zr1 O7 68.76(34) 8_556 5_655 n
O5 Zr1 O7 175.5(4) 8_556 6_565 n
O5 Zr1 O7 175.5(4) 12_655 4_556 n
O5 Zr1 O7 76.15(32) 12_655 5_655 n
O5 Zr1 O7 68.76(34) 12_655 6_565 n
O7 Zr1 O7 108.1(6) 4_556 5_655 n
O7 Zr1 O7 108.1(6) 4_556 6_565 n
O7 Zr1 O7 108.1(6) 5_655 6_565 n
O3 Zr2 O4 176.4(8) 5_656 1_555 n
O3 Zr2 O5 110.9(6) 5_656 7_565 n
O3 Zr2 O6 115.7(6) 5_656 8_566 n
O3 Zr2 O6 118.0(6) 5_656 12_656 n
O3 Zr2 O7 68.6(6) 5_656 10_565 n
O3 Zr2 O8 72.6(5) 5_656 2_566 n
O3 Zr2 O8 72.5(4) 5_656 8_566 n
O4 Zr2 O5 65.5(5) 1_555 7_565 n
O4 Zr2 O6 66.6(4) 1_555 8_566 n
O4 Zr2 O6 62.89(34) 1_555 12_656 n
O4 Zr2 O7 110.5(5) 1_555 10_565 n
O4 Zr2 O8 110.8(5) 1_555 2_566 n
O4 Zr2 O8 105.1(6) 1_555 8_566 n
O5 Zr2 O6 106.7(6) 7_565 8_566 n
O5 Zr2 O6 98.6(6) 7_565 12_656 n
O5 Zr2 O7 77.8(4) 7_565 10_565 n
O5 Zr2 O8 173.0(5) 7_565 2_566 n
O5 Zr2 O8 69.2(6) 7_565 8_566 n
O6 Zr2 O6 105.1(7) 8_566 12_656 n
O6 Zr2 O7 71.0(6) 8_566 10_565 n
O6 Zr2 O8 76.2(6) 8_566 2_566 n
O6 Zr2 O8 171.7(6) 8_566 8_566 n
O6 Zr2 O7 173.4(5) 12_656 10_565 n
O6 Zr2 O8 74.5(4) 12_656 2_566 n
O6 Zr2 O8 69.1(6) 12_656 8_566 n
O7 Zr2 O8 109.1(6) 10_565 2_566 n
O7 Zr2 O8 114.1(7) 10_565 8_566 n
O8 Zr2 O8 107.1(6) 2_566 8_566 n
Ce1 O1 Ce2 110.1(7) 1_555 7_554 n
Ce1 O1 Ce2 110.1(7) 1_555 8_455 n
Ce1 O1 Ce2 110.1(7) 1_555 12_545 n
Ce2 O1 Ce2 108.9(7) 7_554 8_455 n
Ce2 O1 Ce2 108.9(7) 7_554 12_545 n
Ce2 O1 Ce2 108.9(7) 8_455 12_545 n
Ce1 O2 Ce2 107.7(7) 1_555 1_555 n
Ce1 O2 Ce2 107.7(7) 1_555 2_555 n
Ce1 O2 Ce2 107.7(7) 1_555 3_555 n
Ce2 O2 Ce2 111.2(6) 1_555 2_555 n
Ce2 O2 Ce2 111.2(6) 1_555 3_555 n
Ce2 O2 Ce2 111.2(6) 2_555 3_555 n
Zr1 O3 Zr2 109.7(5) 1_555 7_664 n
Zr1 O3 Zr2 109.7(5) 1_555 8_466 n
Zr1 O3 Zr2 109.7(5) 1_555 12_646 n
Zr2 O3 Zr2 109.3(5) 7_664 8_466 n
Zr2 O3 Zr2 109.3(5) 7_664 12_646 n
Zr2 O3 Zr2 109.3(5) 8_466 12_646 n
Zr1 O4 Zr2 113.4(5) 1_555 1_555 n
Zr1 O4 Zr2 113.4(5) 1_555 2_555 n
Zr1 O4 Zr2 113.4(5) 1_555 3_555 n
Zr2 O4 Zr2 105.2(5) 1_555 2_555 n
Zr2 O4 Zr2 105.2(5) 1_555 3_555 n
Zr2 O4 Zr2 105.2(5) 2_555 3_555 n
Ce1 O5 Ce2 95.8(5) 1_555 3_555 n
Ce1 O5 Zr1 107.5(6) 1_555 5_645 n
Ce1 O5 Zr2 109.8(6) 1_555 9_645 n
Ce2 O5 Zr1 112.5(7) 3_555 5_645 n
Ce2 O5 Zr2 117.1(7) 3_555 9_645 n
Zr1 O5 Zr2 112.5(5) 5_645 9_645 n
Ce2 O6 Ce2 86.5(5) 1_555 2_555 n
Ce2 O6 Zr2 109.8(8) 1_555 5_646 n
Ce2 O6 Zr2 103.6(6) 1_555 12_646 n
Ce2 O6 Zr2 115.5(7) 2_555 5_646 n
Ce2 O6 Zr2 109.4(7) 2_555 12_646 n
Zr2 O6 Zr2 124.5(5) 5_646 12_646 n
Ce1 O7 Ce2 117.5(7) 1_555 12_545 n
Ce1 O7 Zr1 104.1(4) 1_555 4_456 n
Ce1 O7 Zr2 103.4(5) 1_555 10_564 n
Ce2 O7 Zr1 109.5(6) 12_545 4_456 n
Ce2 O7 Zr2 109.8(7) 12_545 10_564 n
Zr1 O7 Zr2 112.5(5) 4_456 10_564 n
Ce2 O8 Ce2 123.9(5) 7_555 8_456 n
Ce2 O8 Zr2 104.7(8) 7_555 3_445 n
Ce2 O8 Zr2 103.6(5) 7_555 5_646 n
Ce2 O8 Zr2 109.1(6) 8_456 3_445 n
Ce2 O8 Zr2 108.6(8) 8_456 5_646 n
Zr2 O8 Zr2 105.5(4) 3_445 5_646 n

loop_
_geom_bond_atom_site_label_1
_geom_bond_atom_site_label_2
_geom_bond_distance
_geom_bond_site_symmetry_2
_geom_bond_publ_flag
Ce1 Ce2 3.465(21) 1_555 n
Ce1 Ce2 3.465(21) 2_555 n
Ce1 Ce2 3.465(21) 3_555 n
Ce1 Ce2 4.023(19) 7_554 n
Ce1 Ce2 4.023(19) 8_455 n
Ce1 Ce2 4.023(19) 12_545 n
Ce1 Zr1 3.7339(15) 4_456 n
Ce1 Zr1 3.7339(15) 5_645 n
Ce1 Zr1 3.7339(15) 6_564 n
Ce1 Zr2 3.652(8) 9_645 n
Ce1 Zr2 3.652(8) 10_564 n
Ce1 Zr2 3.652(8) 11_456 n
Ce1 O1 2.46(4) 1_555 n
Ce1 O2 2.202(33) 1_555 n
Ce1 O5 2.386(12) 1_555 n
Ce1 O5 2.386(12) 2_555 n
Ce1 O5 2.386(12) 3_555 n
Ce1 O7 2.415(12) 1_555 n
Ce1 O7 2.415(12) 2_555 n
Ce1 O7 2.415(12) 3_555 n
Ce2 Ce1 3.465(21) 1_555 n
Ce2 Ce1 4.023(19) 5_555 n
Ce2 Ce2 3.448(19) 2_555 n
Ce2 Ce2 3.448(19) 3_555 n
Ce2 Ce2 3.977(20) 6_565 n
Ce2 Ce2 3.977(20) 11_456 n
Ce2 Zr1 3.765(13) 6_564 n
Ce2 Zr2 3.701(22) 4_466 n
Ce2 Zr2 3.740(27) 5_646 n
Ce2 Zr2 3.778(25) 8_466 n
Ce2 Zr2 3.715(20) 10_564 n
Ce2 Zr2 3.785(16) 12_646 n
Ce2 O1 2.444(12) 5_555 n
Ce2 O2 2.089(12) 1_555 n
Ce2 O5 2.283(18) 2_555 n
Ce2 O6 2.605(18) 1_555 n
Ce2 O6 2.423(23) 3_555 n
Ce2 O7 2.290(17) 12_555 n
Ce2 O8 2.214(20) 5_655 n
Ce2 O8 2.292(25) 9_545 n
Zr1 Ce1 3.7339(15) 4_556 n
Zr1 Ce1 3.7339(15) 5_655 n
Zr1 Ce1 3.7339(15) 6_565 n
Zr1 Ce2 3.765(13) 9_655 n
Zr1 Ce2 3.765(13) 10_565 n
Zr1 Ce2 3.765(13) 11_556 n
Zr1 Zr2 3.589(13) 1_555 n
Zr1 Zr2 3.589(13) 2_555 n
Zr1 Zr2 3.589(13) 3_555 n
Zr1 O3 2.257(26) 1_555 n
Zr1 O4 1.977(26) 1_555 n
Zr1 O5 2.244(13) 7_565 n
Zr1 O5 2.244(13) 8_556 n
Zr1 O5 2.244(13) 12_655 n
Zr1 O7 2.320(13) 4_556 n
Zr1 O7 2.320(13) 5_655 n
Zr1 O7 2.320(13) 6_565 n
Zr2 Ce1 3.652(8) 6_565 n
Zr2 Ce2 3.701(22) 4_566 n
Zr2 Ce2 3.778(25) 5_656 n
Zr2 Ce2 3.740(27) 8_566 n
Zr2 Ce2 3.715(20) 10_565 n
Zr2 Ce2 3.785(16) 12_656 n
Zr2 Zr1 3.589(13) 1_555 n
Zr2 O3 2.373(10) 5_656 n
Zr2 O4 2.310(10) 1_555 n
Zr2 O5 2.071(16) 7_565 n
Zr2 O6 1.942(16) 8_566 n
Zr2 O6 2.202(14) 12_656 n
Zr2 O7 2.234(12) 10_565 n
Zr2 O8 2.429(16) 2_566 n
Zr2 O8 2.434(18) 8_566 n
O1 Ce1 2.46(4) 1_555 n
O1 Ce2 2.444(12) 7_554 n
O1 Ce2 2.444(12) 8_455 n
O1 Ce2 2.444(12) 12_545 n
O2 Ce1 2.202(33) 1_555 n
O2 Ce2 2.089(12) 1_555 n
O2 Ce2 2.089(12) 2_555 n
O2 Ce2 2.089(12) 3_555 n
O3 Zr1 2.257(26) 1_555 n
O3 Zr2 2.373(10) 7_664 n
O3 Zr2 2.373(10) 8_466 n
O3 Zr2 2.373(10) 12_646 n
O4 Zr1 1.977(26) 1_555 n
O4 Zr2 2.310(10) 1_555 n
O4 Zr2 2.310(10) 2_555 n
O4 Zr2 2.310(10) 3_555 n
O5 Ce1 2.386(12) 1_555 n
O5 Ce2 2.283(18) 3_555 n
O5 Zr1 2.244(13) 5_645 n
O5 Zr2 2.071(16) 9_645 n
O6 Ce2 2.605(18) 1_555 n
O6 Ce2 2.423(23) 2_555 n
O6 Zr2 1.942(16) 5_646 n
O6 Zr2 2.202(14) 12_646 n
O7 Ce1 2.415(12) 1_555 n
O7 Ce2 2.290(17) 12_545 n
O7 Zr1 2.320(13) 4_456 n
O7 Zr2 2.234(12) 10_564 n
O8 Ce2 2.292(25) 7_555 n
O8 Ce2 2.214(20) 8_456 n
O8 Zr2 2.429(16) 3_445 n
O8 Zr2 2.434(18) 5_646 n
